data_4301655
loop_
_publ_author_name
'Chengbao Ni'
'James C. Fettinger'
'Gary J. Long'
'Philip P. Power'

_publ_contact_author_address
;
Department of Chemistry
University of California, Davis
1 Shields Ave
Davis, CA 95616
;
_publ_contact_author_email pppower@ucdavis.edu
_publ_contact_author_name 'Power, Philip P.'
_publ_section_title
;
Spin-State Crossover with Structural Changes in a Cobalt(II) Organometallic
Species: Low-Coordinate, First Row, Heteroleptic Amido Transition Metal
Aryls. Synthesis and Characterization of Ar'MN(H)Ar# (M = Mn, Fe, Co)
(Ar' = C6H3-2,6-(C6H3-2,6-iPr2)2, Ar#= C6H3-2,6-(C6H2-2,4,6-Me3)2)
;
_journal_name_full 'Inorganic Chemistry'
_journal_page_first 2443
_journal_page_last 2448
_journal_paper_doi 10.1021/ic801660a
_journal_volume 48
_journal_year 2009
_chemical_formula_moiety 'C54 H63 Mn N, 0.5(C6 H14)'
_chemical_formula_sum 'C57 H70 Mn N'
_chemical_formula_weight 824.08
_chemical_name_systematic
; 
 ? 
;
_space_group_IT_number 2
_symmetry_cell_setting triclinic
_symmetry_space_group_name_Hall '-P 1'
_symmetry_space_group_name_H-M 'P -1'
_atom_sites_solution_hydrogens geom
_atom_sites_solution_primary direct
_atom_sites_solution_secondary difmap
_audit_creation_method SHELXL-97
_cell_angle_alpha 75.8250(10)
_cell_angle_beta 82.4600(10)
_cell_angle_gamma 68.0150(10)
_cell_formula_units_Z 2
_cell_length_a 10.6554(7)
_cell_length_b 12.5210(8)
_cell_length_c 20.2032(13)
_cell_measurement_temperature 90(2)
_cell_volume 2421.0(3)
_computing_cell_refinement 'SAINT (7.46A) (Bruker, 2006)'
_computing_data_collection 'SMART 1000'
_computing_data_reduction 'SAINT (7.46A) (Bruker, 2006)'
_computing_molecular_graphics 'SHELXTL 5.1, XP (Sheldrick, 1994)'
_computing_publication_material SHELXL97
_computing_structure_refinement 'SHELXL-97 (Sheldrick, 2008)'
_computing_structure_solution 'SHELXS-97 (Sheldrick, 2008)'
_diffrn_ambient_temperature 90(2)
_diffrn_measured_fraction_theta_full 0.996
_diffrn_measured_fraction_theta_max 0.996
_diffrn_measurement_device_type 'Bruker SMART1000 CCD'
_diffrn_measurement_method '\w and \f'
_diffrn_radiation_monochromator graphite
_diffrn_radiation_source 'fine-focus sealed tube'
_diffrn_radiation_type MoK\a
_diffrn_radiation_wavelength 0.71073
_diffrn_reflns_av_R_equivalents 0.0149
_diffrn_reflns_av_sigmaI/netI 0.0223
_diffrn_reflns_limit_h_max 13
_diffrn_reflns_limit_h_min -13
_diffrn_reflns_limit_k_max 16
_diffrn_reflns_limit_k_min -16
_diffrn_reflns_limit_l_max 26
_diffrn_reflns_limit_l_min -26
_diffrn_reflns_number 20738
_diffrn_reflns_theta_full 27.50
_diffrn_reflns_theta_max 27.50
_diffrn_reflns_theta_min 1.04
_exptl_absorpt_coefficient_mu 0.309
_exptl_absorpt_correction_type 'Empirical, SADABS (multi-scan)'
_exptl_absorpt_process_details 'SADABS 2007/3 (Sheldrick, 2007)'
_exptl_crystal_colour Light_Yellow
_exptl_crystal_density_diffrn 1.130
_exptl_crystal_density_meas 0
_exptl_crystal_density_method 'not measured'
_exptl_crystal_description plate
_exptl_crystal_F_000 888
_exptl_crystal_size_max 0.27
_exptl_crystal_size_mid 0.19
_exptl_crystal_size_min 0.12
_refine_diff_density_max 1.077
_refine_diff_density_min -0.368
_refine_diff_density_rms 0.055
_refine_ls_extinction_method none
_refine_ls_goodness_of_fit_ref 1.074
_refine_ls_hydrogen_treatment mixed
_refine_ls_matrix_type full
_refine_ls_number_parameters 571
_refine_ls_number_reflns 11062
_refine_ls_number_restraints 13
_refine_ls_restrained_S_all 1.074
_refine_ls_R_factor_all 0.0469
_refine_ls_R_factor_gt 0.0405
_refine_ls_shift/su_max 0.001
_refine_ls_shift/su_mean 0.000
_refine_ls_structure_factor_coef Fsqd
_refine_ls_weighting_details 'calc w=1/[\s^2^(Fo^2^)+(0.0743P)^2^+0.7858P] where P=(Fo^2^+2Fc^2^)/3'
_refine_ls_weighting_scheme calc
_refine_ls_wR_factor_gt 0.1171
_refine_ls_wR_factor_ref 0.1218
_reflns_number_gt 9745
_reflns_number_total 11062
_reflns_threshold_expression >2sigma(I)
_cod_data_source_file ic801660a_si_001_1.cif
_cod_data_source_block cbn43fmi
_cod_depositor_comments
;
The following automatic conversions were performed:
'_symmetry_cell_setting' value 'Triclinic' changed to 'triclinic'
according to '/home/saulius/struct/CIF-dictionaries/cif_core.dic'
dictionary named 'cif_core.dic' version 2.4.1 from 2010-06-29.

Automatic conversion script
Id: cif_fix_enum 1527 2010-12-29 10:47:43Z saulius 
;
_cod_database_code 4301655

loop_
_symmetry_equiv_pos_as_xyz
'x, y, z'
'-x, -y, -z'

loop_
_atom_site_label
_atom_site_type_symbol
_atom_site_fract_x
_atom_site_fract_y
_atom_site_fract_z
_atom_site_U_iso_or_equiv
_atom_site_adp_type
_atom_site_occupancy
_atom_site_symmetry_multiplicity
_atom_site_calc_flag
_atom_site_refinement_flags
_atom_site_disorder_assembly
_atom_site_disorder_group
Mn1 Mn 0.206481(19) 0.334323(17) 0.745165(10) 0.01835(7) Uani 1 1 d . . .
N1 N 0.21521(12) 0.16896(10) 0.77608(6) 0.0213(2) Uani 1 1 d . . .
H1 H 0.249(2) 0.1238(19) 0.8145(11) 0.039(5) Uiso 1 1 d . . .
C1 C 0.28163(13) 0.43745(11) 0.78463(6) 0.0174(2) Uani 1 1 d . . .
C2 C 0.41359(13) 0.44105(11) 0.77060(7) 0.0191(2) Uani 1 1 d . . .
C3 C 0.46424(14) 0.49524(13) 0.80785(7) 0.0241(3) Uani 1 1 d . . .
H3A H 0.5522 0.4947 0.7985 0.029 Uiso 1 1 calc R . .
C4 C 0.38444(16) 0.54981(13) 0.85867(8) 0.0269(3) Uani 1 1 d . . .
H4A H 0.4185 0.5862 0.8831 0.032 Uiso 1 1 calc R . .
C5 C 0.25355(15) 0.54977(12) 0.87288(7) 0.0245(3) Uani 1 1 d . . .
H5A H 0.1991 0.5875 0.9063 0.029 Uiso 1 1 calc R . .
C6 C 0.20357(13) 0.49313(11) 0.83705(7) 0.0193(2) Uani 1 1 d . . .
C7 C 0.49885(13) 0.39112(12) 0.71255(7) 0.0205(3) Uani 1 1 d . A .
C8 C 0.50824(14) 0.46911(12) 0.64995(7) 0.0230(3) Uani 1 1 d . . .
C9 C 0.58420(16) 0.42241(14) 0.59511(8) 0.0304(3) Uani 1 1 d . A .
H9A H 0.5895 0.4728 0.5534 0.036 Uiso 1 1 calc R . .
C10 C 0.65179(17) 0.30188(15) 0.60202(9) 0.0350(4) Uani 1 1 d . . .
H10A H 0.7013 0.2720 0.5649 0.042 Uiso 1 1 calc R A .
C11 C 0.64575(16) 0.22614(14) 0.66388(9) 0.0322(3) Uani 1 1 d . A .
H11A H 0.6928 0.1456 0.6682 0.039 Uiso 1 1 calc R . .
C12 C 0.57012(14) 0.26855(12) 0.71989(8) 0.0247(3) Uani 1 1 d . . .
C13 C 0.43970(14) 0.60224(13) 0.64192(7) 0.0249(3) Uani 0.70 1 d PD A 1
H13A H 0.3935 0.6176 0.6857 0.030 Uiso 0.70 1 calc PR A 1
C14 C 0.5450(3) 0.6629(3) 0.62544(19) 0.0377(7) Uani 0.70 1 d PDU A 1
H14A H 0.6091 0.6310 0.6608 0.057 Uiso 0.70 1 calc PR A 1
H14B H 0.5001 0.7461 0.6227 0.057 Uiso 0.70 1 calc PR A 1
H14C H 0.5915 0.6496 0.5825 0.057 Uiso 0.70 1 calc PR A 1
C15 C 0.3345(5) 0.6561(3) 0.5880(2) 0.0640(13) Uani 0.70 1 d PD A 1
H15A H 0.2669 0.6202 0.5995 0.096 Uiso 0.70 1 calc PR A 1
H15B H 0.3773 0.6428 0.5444 0.096 Uiso 0.70 1 calc PR A 1
H15C H 0.2926 0.7393 0.5859 0.096 Uiso 0.70 1 calc PR A 1
C13A C 0.43970(14) 0.60224(13) 0.64192(7) 0.0249(3) Uani 0.30 1 d PD A 2
H13B H 0.4292 0.6207 0.6872 0.030 Uiso 0.30 1 calc PR A 2
C14A C 0.5195(7) 0.6708(7) 0.5956(4) 0.0386(17) Uani 0.30 1 d PDU A 2
H14D H 0.6129 0.6356 0.6071 0.058 Uiso 0.30 1 calc PR A 2
H14E H 0.4839 0.7509 0.6012 0.058 Uiso 0.30 1 calc PR A 2
H14F H 0.5123 0.6695 0.5489 0.058 Uiso 0.30 1 calc PR A 2
C15A C 0.2977(5) 0.6410(6) 0.6147(3) 0.0244(13) Uani 0.30 1 d PD A 2
H15D H 0.2460 0.5999 0.6455 0.037 Uiso 0.30 1 calc PR A 2
H15E H 0.3058 0.6229 0.5704 0.037 Uiso 0.30 1 calc PR A 2
H15F H 0.2528 0.7243 0.6111 0.037 Uiso 0.30 1 calc PR A 2
C16 C 0.57620(15) 0.18456(13) 0.78899(9) 0.0301(3) Uani 1 1 d . A .
H16A H 0.4980 0.2220 0.8175 0.036 Uiso 1 1 calc R . .
C17 C 0.70494(18) 0.16483(17) 0.82361(10) 0.0414(4) Uani 1 1 d . . .
H17A H 0.7051 0.2391 0.8285 0.062 Uiso 1 1 calc R A .
H17B H 0.7830 0.1291 0.7961 0.062 Uiso 1 1 calc R . .
H17C H 0.7075 0.1139 0.8679 0.062 Uiso 1 1 calc R . .
C18 C 0.57117(17) 0.06630(14) 0.78438(11) 0.0415(4) Uani 1 1 d . . .
H18A H 0.4948 0.0796 0.7588 0.062 Uiso 1 1 calc R A .
H18B H 0.5625 0.0216 0.8295 0.062 Uiso 1 1 calc R . .
H18C H 0.6530 0.0234 0.7618 0.062 Uiso 1 1 calc R . .
C19 C 0.06318(13) 0.48962(12) 0.85316(7) 0.0200(3) Uani 1 1 d . . .
C20 C -0.04763(14) 0.58210(13) 0.81988(7) 0.0246(3) Uani 1 1 d . . .
C21 C -0.17558(15) 0.57274(14) 0.83174(8) 0.0305(3) Uani 1 1 d . . .
H21A H -0.2490 0.6322 0.8092 0.037 Uiso 1 1 calc R . .
C22 C -0.19477(15) 0.47653(15) 0.87644(8) 0.0316(3) Uani 1 1 d . . .
H22A H -0.2805 0.4712 0.8833 0.038 Uiso 1 1 calc R . .
C23 C -0.08634(15) 0.38766(14) 0.91121(8) 0.0277(3) Uani 1 1 d . . .
H23A H -0.1005 0.3242 0.9420 0.033 Uiso 1 1 calc R . .
C24 C 0.04379(14) 0.39291(12) 0.90024(7) 0.0216(3) Uani 1 1 d . . .
C25 C -0.03045(16) 0.69392(13) 0.77574(8) 0.0293(3) Uani 1 1 d . . .
H25A H 0.0666 0.6790 0.7665 0.035 Uiso 1 1 calc R . .
C26 C -0.0993(3) 0.73360(19) 0.70728(10) 0.0512(5) Uani 1 1 d . . .
H26A H -0.0876 0.8053 0.6823 0.077 Uiso 1 1 calc R . .
H26B H -0.1942 0.7469 0.7155 0.077 Uiso 1 1 calc R . .
H26C H -0.0591 0.6735 0.6812 0.077 Uiso 1 1 calc R . .
C27 C -0.0890(2) 0.79289(16) 0.81437(11) 0.0459(4) Uani 1 1 d . . .
H27A H -0.0842 0.8646 0.7854 0.069 Uiso 1 1 calc R . .
H27B H -0.0381 0.7736 0.8542 0.069 Uiso 1 1 calc R . .
H27C H -0.1819 0.8031 0.8280 0.069 Uiso 1 1 calc R . .
C28 C 0.15981(15) 0.30139(12) 0.94277(7) 0.0243(3) Uani 1 1 d . . .
H28A H 0.2443 0.2961 0.9156 0.029 Uiso 1 1 calc R . .
C29 C 0.16600(19) 0.34333(16) 1.00686(9) 0.0363(4) Uani 1 1 d . . .
H29A H 0.1829 0.4160 0.9938 0.054 Uiso 1 1 calc R . .
H29B H 0.2377 0.2848 1.0343 0.054 Uiso 1 1 calc R . .
H29C H 0.0813 0.3556 1.0327 0.054 Uiso 1 1 calc R . .
C30 C 0.15216(19) 0.17797(14) 0.96248(9) 0.0361(4) Uani 1 1 d . . .
H30A H 0.1401 0.1554 0.9223 0.054 Uiso 1 1 calc R . .
H30B H 0.0770 0.1781 0.9944 0.054 Uiso 1 1 calc R . .
H30C H 0.2346 0.1229 0.9831 0.054 Uiso 1 1 calc R . .
C31 C 0.17651(13) 0.10709(12) 0.74026(7) 0.0196(3) Uani 1 1 d . . .
C32 C 0.11604(14) 0.16699(12) 0.67710(7) 0.0218(3) Uani 1 1 d . . .
C33 C 0.07442(18) 0.10926(14) 0.63860(8) 0.0319(3) Uani 1 1 d . . .
H33A H 0.0331 0.1508 0.5975 0.038 Uiso 1 1 calc R . .
C34 C 0.0938(2) -0.01005(15) 0.66076(9) 0.0372(4) Uani 1 1 d . . .
H34A H 0.0664 -0.0486 0.6348 0.045 Uiso 1 1 calc R . .
C35 C 0.15483(17) -0.07033(13) 0.72248(8) 0.0299(3) Uani 1 1 d . . .
H35A H 0.1688 -0.1502 0.7373 0.036 Uiso 1 1 calc R . .
C36 C 0.19545(14) -0.01445(12) 0.76261(7) 0.0218(3) Uani 1 1 d . . .
C37 C 0.09918(13) 0.29418(12) 0.65006(6) 0.0190(2) Uani 1 1 d . . .
C38 C -0.02432(13) 0.38444(13) 0.66159(7) 0.0224(3) Uani 1 1 d . . .
C39 C -0.04778(14) 0.49858(13) 0.62360(8) 0.0248(3) Uani 1 1 d . . .
H39A H -0.1306 0.5572 0.6298 0.030 Uiso 1 1 calc R . .
C40 C 0.04808(14) 0.52821(12) 0.57671(7) 0.0232(3) Uani 1 1 d . . .
C41 C 0.17386(14) 0.44064(12) 0.57088(7) 0.0227(3) Uani 1 1 d . . .
H41A H 0.2416 0.4602 0.5425 0.027 Uiso 1 1 calc R . .
C42 C 0.20129(13) 0.32433(12) 0.60636(7) 0.0205(3) Uani 1 1 d . . .
C43 C -0.13132(16) 0.35651(15) 0.71178(9) 0.0336(3) Uani 1 1 d . . .
H43A H -0.1957 0.4281 0.7229 0.050 Uiso 1 1 calc R . .
H43B H -0.0895 0.3040 0.7526 0.050 Uiso 1 1 calc R . .
H43C H -0.1769 0.3197 0.6918 0.050 Uiso 1 1 calc R . .
C44 C 0.01675(17) 0.65093(13) 0.53312(8) 0.0315(3) Uani 1 1 d . . .
H44A H -0.0779 0.6849 0.5240 0.047 Uiso 1 1 calc R . .
H44B H 0.0693 0.6472 0.4908 0.047 Uiso 1 1 calc R . .
H44C H 0.0390 0.6988 0.5569 0.047 Uiso 1 1 calc R . .
C45 C 0.33486(15) 0.23050(14) 0.59359(9) 0.0317(3) Uani 1 1 d . . .
H45A H 0.4020 0.2660 0.5776 0.048 Uiso 1 1 calc R . .
H45B H 0.3250 0.1924 0.5598 0.048 Uiso 1 1 calc R . .
H45C H 0.3626 0.1733 0.6353 0.048 Uiso 1 1 calc R . .
C46 C 0.26187(14) -0.08227(11) 0.82853(7) 0.0211(3) Uani 1 1 d . . .
C47 C 0.18536(14) -0.07830(12) 0.89067(7) 0.0236(3) Uani 1 1 d . . .
C48 C 0.24902(16) -0.14253(13) 0.95144(8) 0.0285(3) Uani 1 1 d . . .
H48A H 0.1981 -0.1407 0.9925 0.034 Uiso 1 1 calc R . .
C49 C 0.38696(17) -0.20934(13) 0.95223(8) 0.0312(3) Uani 1 1 d . . .
C50 C 0.46065(16) -0.21150(13) 0.89062(8) 0.0298(3) Uani 1 1 d . . .
H50A H 0.5530 -0.2552 0.8906 0.036 Uiso 1 1 calc R . .
C51 C 0.40055(15) -0.15009(12) 0.82837(8) 0.0252(3) Uani 1 1 d . . .
C52 C 0.03551(15) -0.00685(14) 0.89125(8) 0.0289(3) Uani 1 1 d . . .
H52A H 0.0013 -0.0057 0.9376 0.043 Uiso 1 1 calc R . .
H52B H -0.0109 -0.0417 0.8703 0.043 Uiso 1 1 calc R . .
H52C H 0.0209 0.0723 0.8663 0.043 Uiso 1 1 calc R . .
C53 C 0.4545(2) -0.2790(2) 1.01876(10) 0.0502(5) Uani 1 1 d . . .
H53A H 0.5301 -0.3469 1.0104 0.075 Uiso 1 1 calc R . .
H53B H 0.3905 -0.3039 1.0506 0.075 Uiso 1 1 calc R . .
H53C H 0.4857 -0.2303 1.0374 0.075 Uiso 1 1 calc R . .
C54 C 0.48335(17) -0.16129(15) 0.76245(9) 0.0353(4) Uani 1 1 d . . .
H54A H 0.5748 -0.1712 0.7693 0.053 Uiso 1 1 calc R . .
H54B H 0.4453 -0.0913 0.7282 0.053 Uiso 1 1 calc R . .
H54C H 0.4827 -0.2284 0.7478 0.053 Uiso 1 1 calc R . .
C55 C 0.5621(3) 0.01706(19) 0.49683(12) 0.0653(7) Uani 1 1 d . . .
H55A H 0.6104 0.0028 0.4538 0.078 Uiso 1 1 calc R . .
H55B H 0.5323 0.1010 0.4949 0.078 Uiso 1 1 calc R . .
C56 C 0.6581(3) -0.0459(2) 0.55272(13) 0.0718(8) Uani 1 1 d . . .
H56A H 0.6879 -0.1301 0.5553 0.086 Uiso 1 1 calc R . .
H56B H 0.6113 -0.0304 0.5958 0.086 Uiso 1 1 calc R . .
C57 C 0.7823(3) -0.0090(2) 0.54256(13) 0.0688(7) Uani 1 1 d . . .
H57A H 0.8374 -0.0475 0.5816 0.103 Uiso 1 1 calc R . .
H57B H 0.7533 0.0749 0.5375 0.103 Uiso 1 1 calc R . .
H57C H 0.8340 -0.0313 0.5023 0.103 Uiso 1 1 calc R . .

loop_
_atom_site_aniso_label
_atom_site_aniso_U_11
_atom_site_aniso_U_22
_atom_site_aniso_U_33
_atom_site_aniso_U_23
_atom_site_aniso_U_13
_atom_site_aniso_U_12
Mn1 0.01896(11) 0.01623(11) 0.02065(11) -0.00473(8) -0.00200(7) -0.00627(8)
N1 0.0268(6) 0.0175(5) 0.0206(5) -0.0021(4) -0.0071(4) -0.0083(4)
C1 0.0181(6) 0.0141(5) 0.0184(6) -0.0022(4) -0.0020(4) -0.0043(4)
C2 0.0194(6) 0.0158(6) 0.0199(6) -0.0001(5) -0.0024(5) -0.0055(5)
C3 0.0233(6) 0.0246(7) 0.0264(7) -0.0001(5) -0.0055(5) -0.0126(5)
C4 0.0353(8) 0.0250(7) 0.0262(7) -0.0050(6) -0.0077(6) -0.0154(6)
C5 0.0314(7) 0.0210(6) 0.0227(6) -0.0078(5) -0.0013(5) -0.0091(5)
C6 0.0210(6) 0.0153(6) 0.0198(6) -0.0024(5) -0.0018(5) -0.0050(5)
C7 0.0150(6) 0.0207(6) 0.0255(7) -0.0033(5) -0.0008(5) -0.0071(5)
C8 0.0197(6) 0.0232(7) 0.0251(7) -0.0038(5) 0.0003(5) -0.0077(5)
C9 0.0292(7) 0.0324(8) 0.0270(7) -0.0056(6) 0.0056(6) -0.0107(6)
C10 0.0303(8) 0.0359(8) 0.0372(9) -0.0162(7) 0.0099(6) -0.0085(7)
C11 0.0252(7) 0.0234(7) 0.0455(9) -0.0121(6) 0.0037(6) -0.0049(6)
C12 0.0176(6) 0.0212(6) 0.0341(8) -0.0041(6) -0.0003(5) -0.0069(5)
C13 0.0268(7) 0.0221(7) 0.0236(7) -0.0019(5) -0.0009(5) -0.0082(5)
C14 0.0387(16) 0.0288(14) 0.0478(18) -0.0126(15) 0.0140(14) -0.0169(12)
C15 0.083(3) 0.0253(15) 0.081(3) -0.004(2) -0.057(3) -0.0025(19)
C13A 0.0268(7) 0.0221(7) 0.0236(7) -0.0019(5) -0.0009(5) -0.0082(5)
C14A 0.035(3) 0.035(3) 0.041(4) 0.008(3) -0.004(3) -0.017(3)
C15A 0.025(2) 0.018(3) 0.025(3) -0.002(2) 0.000(2) -0.0030(19)
C16 0.0209(7) 0.0206(7) 0.0412(9) 0.0017(6) 0.0006(6) -0.0046(5)
C17 0.0352(9) 0.0412(9) 0.0420(10) 0.0087(8) -0.0091(7) -0.0156(7)
C18 0.0281(8) 0.0218(7) 0.0669(12) 0.0008(8) -0.0020(8) -0.0067(6)
C19 0.0204(6) 0.0211(6) 0.0190(6) -0.0095(5) 0.0014(5) -0.0054(5)
C20 0.0231(6) 0.0241(7) 0.0220(6) -0.0067(5) 0.0011(5) -0.0028(5)
C21 0.0217(7) 0.0343(8) 0.0301(7) -0.0096(6) -0.0027(6) -0.0018(6)
C22 0.0224(7) 0.0417(9) 0.0340(8) -0.0130(7) 0.0009(6) -0.0128(6)
C23 0.0282(7) 0.0307(7) 0.0278(7) -0.0088(6) 0.0029(6) -0.0144(6)
C24 0.0235(6) 0.0219(6) 0.0208(6) -0.0086(5) 0.0010(5) -0.0076(5)
C25 0.0286(7) 0.0236(7) 0.0286(7) -0.0036(6) 0.0001(6) -0.0030(6)
C26 0.0734(14) 0.0479(11) 0.0334(9) -0.0024(8) -0.0057(9) -0.0258(10)
C27 0.0614(12) 0.0283(8) 0.0464(10) -0.0102(8) 0.0055(9) -0.0155(8)
C28 0.0259(7) 0.0217(6) 0.0227(6) -0.0039(5) 0.0009(5) -0.0067(5)
C29 0.0426(9) 0.0351(8) 0.0293(8) -0.0086(7) -0.0095(7) -0.0079(7)
C30 0.0486(10) 0.0246(7) 0.0333(8) -0.0007(6) -0.0023(7) -0.0142(7)
C31 0.0200(6) 0.0196(6) 0.0199(6) -0.0052(5) -0.0008(5) -0.0072(5)
C32 0.0248(6) 0.0202(6) 0.0217(6) -0.0036(5) -0.0026(5) -0.0094(5)
C33 0.0482(9) 0.0289(8) 0.0239(7) -0.0008(6) -0.0124(6) -0.0191(7)
C34 0.0616(11) 0.0309(8) 0.0303(8) -0.0057(6) -0.0139(7) -0.0257(8)
C35 0.0451(9) 0.0208(7) 0.0287(7) -0.0042(6) -0.0057(6) -0.0167(6)
C36 0.0252(6) 0.0195(6) 0.0215(6) -0.0034(5) -0.0026(5) -0.0089(5)
C37 0.0213(6) 0.0197(6) 0.0170(6) -0.0033(5) -0.0040(5) -0.0079(5)
C38 0.0192(6) 0.0263(7) 0.0244(7) -0.0077(5) -0.0001(5) -0.0098(5)
C39 0.0185(6) 0.0226(7) 0.0324(7) -0.0083(6) -0.0040(5) -0.0038(5)
C40 0.0274(7) 0.0208(6) 0.0220(6) -0.0025(5) -0.0073(5) -0.0085(5)
C41 0.0262(7) 0.0242(7) 0.0185(6) -0.0036(5) 0.0019(5) -0.0114(5)
C42 0.0201(6) 0.0210(6) 0.0197(6) -0.0060(5) -0.0002(5) -0.0056(5)
C43 0.0257(7) 0.0370(8) 0.0412(9) -0.0123(7) 0.0096(6) -0.0158(6)
C44 0.0392(8) 0.0221(7) 0.0311(8) 0.0019(6) -0.0121(6) -0.0097(6)
C45 0.0238(7) 0.0286(8) 0.0386(8) -0.0116(6) 0.0058(6) -0.0042(6)
C46 0.0265(7) 0.0149(6) 0.0237(6) -0.0027(5) -0.0037(5) -0.0093(5)
C47 0.0257(7) 0.0208(6) 0.0262(7) -0.0039(5) -0.0031(5) -0.0104(5)
C48 0.0351(8) 0.0277(7) 0.0237(7) -0.0022(6) -0.0027(6) -0.0138(6)
C49 0.0375(8) 0.0231(7) 0.0305(8) 0.0018(6) -0.0120(6) -0.0094(6)
C50 0.0270(7) 0.0215(7) 0.0378(8) -0.0047(6) -0.0079(6) -0.0040(6)
C51 0.0277(7) 0.0175(6) 0.0306(7) -0.0059(5) -0.0017(6) -0.0075(5)
C52 0.0260(7) 0.0326(8) 0.0277(7) -0.0063(6) -0.0011(6) -0.0099(6)
C53 0.0497(11) 0.0506(11) 0.0362(10) 0.0079(8) -0.0177(8) -0.0078(9)
C54 0.0312(8) 0.0334(8) 0.0374(9) -0.0105(7) 0.0035(6) -0.0069(6)
C55 0.0905(18) 0.0323(10) 0.0451(11) -0.0145(9) 0.0137(12) 0.0080(10)
C56 0.100(2) 0.0417(12) 0.0515(13) -0.0049(10) 0.0074(13) -0.0071(13)
C57 0.102(2) 0.0410(11) 0.0522(13) -0.0094(10) -0.0051(13) -0.0125(12)

loop_
_atom_type_symbol
_atom_type_description
_atom_type_scat_dispersion_real
_atom_type_scat_dispersion_imag
_atom_type_scat_source
C C 0.0033 0.0016 'International Tables Vol C Tables 4.2.6.8 and 6.1.1.4'
H H 0.0000 0.0000 'International Tables Vol C Tables 4.2.6.8 and 6.1.1.4'
N N 0.0061 0.0033 'International Tables Vol C Tables 4.2.6.8 and 6.1.1.4'
Mn Mn 0.3368 0.7283 'International Tables Vol C Tables 4.2.6.8 and 6.1.1.4'

loop_
_geom_angle_atom_site_label_1
_geom_angle_atom_site_label_2
_geom_angle_atom_site_label_3
_geom_angle
_geom_angle_site_symmetry_1
_geom_angle_site_symmetry_3
_geom_angle_publ_flag
N1 Mn1 C1 132.58(5) . . ?
N1 Mn1 C37 74.39(5) . . ?
C1 Mn1 C37 152.62(5) . . ?
C31 N1 Mn1 126.35(9) . . ?
C31 N1 H1 110.3(14) . . ?
Mn1 N1 H1 123.2(14) . . ?
C6 C1 C2 116.68(12) . . ?
C6 C1 Mn1 117.80(9) . . ?
C2 C1 Mn1 124.75(9) . . ?
C3 C2 C1 121.21(12) . . ?
C3 C2 C7 119.04(12) . . ?
C1 C2 C7 119.68(12) . . ?
C4 C3 C2 120.57(13) . . ?
C4 C3 H3A 119.7 . . ?
C2 C3 H3A 119.7 . . ?
C5 C4 C3 119.66(13) . . ?
C5 C4 H4A 120.2 . . ?
C3 C4 H4A 120.2 . . ?
C4 C5 C6 120.04(13) . . ?
C4 C5 H5A 120.0 . . ?
C6 C5 H5A 120.0 . . ?
C5 C6 C1 121.80(13) . . ?
C5 C6 C19 120.64(12) . . ?
C1 C6 C19 117.55(12) . . ?
C8 C7 C12 120.13(13) . . ?
C8 C7 C2 118.77(12) . . ?
C12 C7 C2 121.10(12) . . ?
C9 C8 C7 118.83(13) . . ?
C9 C8 C13 119.87(13) . . ?
C7 C8 C13 121.28(12) . . ?
C10 C9 C8 120.89(14) . . ?
C10 C9 H9A 119.6 . . ?
C8 C9 H9A 119.6 . . ?
C11 C10 C9 120.14(15) . . ?
C11 C10 H10A 119.9 . . ?
C9 C10 H10A 119.9 . . ?
C10 C11 C12 121.03(14) . . ?
C10 C11 H11A 119.5 . . ?
C12 C11 H11A 119.5 . . ?
C11 C12 C7 118.93(14) . . ?
C11 C12 C16 119.71(13) . . ?
C7 C12 C16 121.11(13) . . ?
C15 C13 C8 112.71(19) . . ?
C15 C13 C14 109.8(3) . . ?
C8 C13 C14 110.89(16) . . ?
C15 C13 H13A 107.8 . . ?
C8 C13 H13A 107.8 . . ?
C14 C13 H13A 107.8 . . ?
H14D C14A H14E 109.5 . . ?
H14D C14A H14F 109.5 . . ?
H14E C14A H14F 109.5 . . ?
H15D C15A H15E 109.5 . . ?
H15D C15A H15F 109.5 . . ?
H15E C15A H15F 109.5 . . ?
C12 C16 C18 113.22(15) . . ?
C12 C16 C17 109.35(12) . . ?
C18 C16 C17 109.95(14) . . ?
C12 C16 H16A 108.1 . . ?
C18 C16 H16A 108.1 . . ?
C17 C16 H16A 108.1 . . ?
C16 C17 H17A 109.5 . . ?
C16 C17 H17B 109.5 . . ?
H17A C17 H17B 109.5 . . ?
C16 C17 H17C 109.5 . . ?
H17A C17 H17C 109.5 . . ?
H17B C17 H17C 109.5 . . ?
C16 C18 H18A 109.5 . . ?
C16 C18 H18B 109.5 . . ?
H18A C18 H18B 109.5 . . ?
C16 C18 H18C 109.5 . . ?
H18A C18 H18C 109.5 . . ?
H18B C18 H18C 109.5 . . ?
C24 C19 C20 120.61(13) . . ?
C24 C19 C6 119.75(12) . . ?
C20 C19 C6 119.63(12) . . ?
C21 C20 C19 118.63(14) . . ?
C21 C20 C25 120.37(13) . . ?
C19 C20 C25 120.86(13) . . ?
C22 C21 C20 121.04(14) . . ?
C22 C21 H21A 119.5 . . ?
C20 C21 H21A 119.5 . . ?
C21 C22 C23 120.21(14) . . ?
C21 C22 H22A 119.9 . . ?
C23 C22 H22A 119.9 . . ?
C22 C23 C24 120.59(14) . . ?
C22 C23 H23A 119.7 . . ?
C24 C23 H23A 119.7 . . ?
C23 C24 C19 118.83(13) . . ?
C23 C24 C28 120.51(13) . . ?
C19 C24 C28 120.46(12) . . ?
C27 C25 C20 109.48(13) . . ?
C27 C25 C26 108.77(15) . . ?
C20 C25 C26 113.00(15) . . ?
C27 C25 H25A 108.5 . . ?
C20 C25 H25A 108.5 . . ?
C26 C25 H25A 108.5 . . ?
C25 C26 H26A 109.5 . . ?
C25 C26 H26B 109.5 . . ?
H26A C26 H26B 109.5 . . ?
C25 C26 H26C 109.5 . . ?
H26A C26 H26C 109.5 . . ?
H26B C26 H26C 109.5 . . ?
C25 C27 H27A 109.5 . . ?
C25 C27 H27B 109.5 . . ?
H27A C27 H27B 109.5 . . ?
C25 C27 H27C 109.5 . . ?
H27A C27 H27C 109.5 . . ?
H27B C27 H27C 109.5 . . ?
C24 C28 C29 109.37(12) . . ?
C24 C28 C30 114.11(13) . . ?
C29 C28 C30 110.13(13) . . ?
C24 C28 H28A 107.7 . . ?
C29 C28 H28A 107.7 . . ?
C30 C28 H28A 107.7 . . ?
C28 C29 H29A 109.5 . . ?
C28 C29 H29B 109.5 . . ?
H29A C29 H29B 109.5 . . ?
C28 C29 H29C 109.5 . . ?
H29A C29 H29C 109.5 . . ?
H29B C29 H29C 109.5 . . ?
C28 C30 H30A 109.5 . . ?
C28 C30 H30B 109.5 . . ?
H30A C30 H30B 109.5 . . ?
C28 C30 H30C 109.5 . . ?
H30A C30 H30C 109.5 . . ?
H30B C30 H30C 109.5 . . ?
N1 C31 C32 118.30(12) . . ?
N1 C31 C36 123.82(12) . . ?
C32 C31 C36 117.88(12) . . ?
C33 C32 C31 120.98(13) . . ?
C33 C32 C37 119.25(12) . . ?
C31 C32 C37 119.75(12) . . ?
C32 C33 C34 120.77(14) . . ?
C32 C33 H33A 119.6 . . ?
C34 C33 H33A 119.6 . . ?
C35 C34 C33 118.75(14) . . ?
C35 C34 H34A 120.6 . . ?
C33 C34 H34A 120.6 . . ?
C36 C35 C34 121.74(14) . . ?
C36 C35 H35A 119.1 . . ?
C34 C35 H35A 119.1 . . ?
C35 C36 C31 119.86(13) . . ?
C35 C36 C46 120.33(12) . . ?
C31 C36 C46 119.79(12) . . ?
C42 C37 C38 119.17(12) . . ?
C42 C37 C32 119.96(12) . . ?
C38 C37 C32 120.50(12) . . ?
C42 C37 Mn1 85.08(8) . . ?
C38 C37 Mn1 89.83(8) . . ?
C32 C37 Mn1 101.08(8) . . ?
C39 C38 C37 118.83(13) . . ?
C39 C38 C43 120.59(13) . . ?
C37 C38 C43 120.52(13) . . ?
C40 C39 C38 122.48(13) . . ?
C40 C39 H39A 118.8 . . ?
C38 C39 H39A 118.8 . . ?
C41 C40 C39 117.78(13) . . ?
C41 C40 C44 120.90(13) . . ?
C39 C40 C44 121.31(13) . . ?
C40 C41 C42 121.89(13) . . ?
C40 C41 H41A 119.1 . . ?
C42 C41 H41A 119.1 . . ?
C41 C42 C37 119.37(12) . . ?
C41 C42 C45 119.87(13) . . ?
C37 C42 C45 120.58(12) . . ?
C38 C43 H43A 109.5 . . ?
C38 C43 H43B 109.5 . . ?
H43A C43 H43B 109.5 . . ?
C38 C43 H43C 109.5 . . ?
H43A C43 H43C 109.5 . . ?
H43B C43 H43C 109.5 . . ?
C40 C44 H44A 109.5 . . ?
C40 C44 H44B 109.5 . . ?
H44A C44 H44B 109.5 . . ?
C40 C44 H44C 109.5 . . ?
H44A C44 H44C 109.5 . . ?
H44B C44 H44C 109.5 . . ?
C42 C45 H45A 109.5 . . ?
C42 C45 H45B 109.5 . . ?
H45A C45 H45B 109.5 . . ?
C42 C45 H45C 109.5 . . ?
H45A C45 H45C 109.5 . . ?
H45B C45 H45C 109.5 . . ?
C51 C46 C47 119.88(13) . . ?
C51 C46 C36 120.02(13) . . ?
C47 C46 C36 120.10(12) . . ?
C48 C47 C46 119.18(13) . . ?
C48 C47 C52 120.56(13) . . ?
C46 C47 C52 120.24(13) . . ?
C49 C48 C47 121.65(14) . . ?
C49 C48 H48A 119.2 . . ?
C47 C48 H48A 119.2 . . ?
C50 C49 C48 118.30(14) . . ?
C50 C49 C53 120.74(15) . . ?
C48 C49 C53 120.96(16) . . ?
C49 C50 C51 121.99(14) . . ?
C49 C50 H50A 119.0 . . ?
C51 C50 H50A 119.0 . . ?
C50 C51 C46 118.98(14) . . ?
C50 C51 C54 119.93(14) . . ?
C46 C51 C54 121.05(14) . . ?
C47 C52 H52A 109.5 . . ?
C47 C52 H52B 109.5 . . ?
H52A C52 H52B 109.5 . . ?
C47 C52 H52C 109.5 . . ?
H52A C52 H52C 109.5 . . ?
H52B C52 H52C 109.5 . . ?
C49 C53 H53A 109.5 . . ?
C49 C53 H53B 109.5 . . ?
H53A C53 H53B 109.5 . . ?
C49 C53 H53C 109.5 . . ?
H53A C53 H53C 109.5 . . ?
H53B C53 H53C 109.5 . . ?
C51 C54 H54A 109.5 . . ?
C51 C54 H54B 109.5 . . ?
H54A C54 H54B 109.5 . . ?
C51 C54 H54C 109.5 . . ?
H54A C54 H54C 109.5 . . ?
H54B C54 H54C 109.5 . . ?
C56 C55 C55 115.4(3) . 2_656 ?
C56 C55 H55A 108.4 . . ?
C55 C55 H55A 108.4 2_656 . ?
C56 C55 H55B 108.4 . . ?
C55 C55 H55B 108.4 2_656 . ?
H55A C55 H55B 107.5 . . ?
C55 C56 C57 112.7(2) . . ?
C55 C56 H56A 109.0 . . ?
C57 C56 H56A 109.0 . . ?
C55 C56 H56B 109.0 . . ?
C57 C56 H56B 109.0 . . ?
H56A C56 H56B 107.8 . . ?
C56 C57 H57A 109.5 . . ?
C56 C57 H57B 109.5 . . ?
H57A C57 H57B 109.5 . . ?
C56 C57 H57C 109.5 . . ?
H57A C57 H57C 109.5 . . ?
H57B C57 H57C 109.5 . . ?

loop_
_geom_bond_atom_site_label_1
_geom_bond_atom_site_label_2
_geom_bond_distance
_geom_bond_site_symmetry_2
_geom_bond_publ_flag
Mn1 N1 1.9807(12) . ?
Mn1 C1 2.0953(13) . ?
Mn1 C37 2.5945(13) . ?
N1 C31 1.3733(17) . ?
N1 H1 0.87(2) . ?
C1 C6 1.4127(18) . ?
C1 C2 1.4128(18) . ?
C2 C3 1.396(2) . ?
C2 C7 1.4985(19) . ?
C3 C4 1.387(2) . ?
C3 H3A 0.9300 . ?
C4 C5 1.387(2) . ?
C4 H4A 0.9300 . ?
C5 C6 1.3949(19) . ?
C5 H5A 0.9300 . ?
C6 C19 1.5033(18) . ?
C7 C8 1.4136(19) . ?
C7 C12 1.4141(19) . ?
C8 C9 1.397(2) . ?
C8 C13 1.5250(19) . ?
C9 C10 1.387(2) . ?
C9 H9A 0.9300 . ?
C10 C11 1.382(2) . ?
C10 H10A 0.9300 . ?
C11 C12 1.395(2) . ?
C11 H11A 0.9300 . ?
C12 C16 1.521(2) . ?
C13 C15 1.514(3) . ?
C13 C14 1.537(3) . ?
C13 H13A 0.9800 . ?
C14 H14A 0.9600 . ?
C14 H14B 0.9600 . ?
C14 H14C 0.9600 . ?
C15 H15A 0.9600 . ?
C15 H15B 0.9600 . ?
C15 H15C 0.9600 . ?
C14A H14D 0.9600 . ?
C14A H14E 0.9600 . ?
C14A H14F 0.9600 . ?
C15A H15D 0.9600 . ?
C15A H15E 0.9600 . ?
C15A H15F 0.9600 . ?
C16 C18 1.527(2) . ?
C16 C17 1.532(2) . ?
C16 H16A 0.9800 . ?
C17 H17A 0.9600 . ?
C17 H17B 0.9600 . ?
C17 H17C 0.9600 . ?
C18 H18A 0.9600 . ?
C18 H18B 0.9600 . ?
C18 H18C 0.9600 . ?
C19 C24 1.4090(19) . ?
C19 C20 1.4109(19) . ?
C20 C21 1.396(2) . ?
C20 C25 1.525(2) . ?
C21 C22 1.383(2) . ?
C21 H21A 0.9300 . ?
C22 C23 1.391(2) . ?
C22 H22A 0.9300 . ?
C23 C24 1.399(2) . ?
C23 H23A 0.9300 . ?
C24 C28 1.522(2) . ?
C25 C27 1.517(2) . ?
C25 C26 1.535(2) . ?
C25 H25A 0.9800 . ?
C26 H26A 0.9600 . ?
C26 H26B 0.9600 . ?
C26 H26C 0.9600 . ?
C27 H27A 0.9600 . ?
C27 H27B 0.9600 . ?
C27 H27C 0.9600 . ?
C28 C29 1.529(2) . ?
C28 C30 1.529(2) . ?
C28 H28A 0.9800 . ?
C29 H29A 0.9600 . ?
C29 H29B 0.9600 . ?
C29 H29C 0.9600 . ?
C30 H30A 0.9600 . ?
C30 H30B 0.9600 . ?
C30 H30C 0.9600 . ?
C31 C32 1.4111(19) . ?
C31 C36 1.4206(19) . ?
C32 C33 1.389(2) . ?
C32 C37 1.5009(18) . ?
C33 C34 1.393(2) . ?
C33 H33A 0.9300 . ?
C34 C35 1.390(2) . ?
C34 H34A 0.9300 . ?
C35 C36 1.390(2) . ?
C35 H35A 0.9300 . ?
C36 C46 1.4964(19) . ?
C37 C42 1.4134(18) . ?
C37 C38 1.4136(19) . ?
C38 C39 1.393(2) . ?
C38 C43 1.5073(19) . ?
C39 C40 1.391(2) . ?
C39 H39A 0.9300 . ?
C40 C41 1.391(2) . ?
C40 C44 1.509(2) . ?
C41 C42 1.3947(19) . ?
C41 H41A 0.9300 . ?
C42 C45 1.5075(19) . ?
C43 H43A 0.9600 . ?
C43 H43B 0.9600 . ?
C43 H43C 0.9600 . ?
C44 H44A 0.9600 . ?
C44 H44B 0.9600 . ?
C44 H44C 0.9600 . ?
C45 H45A 0.9600 . ?
C45 H45B 0.9600 . ?
C45 H45C 0.9600 . ?
C46 C51 1.402(2) . ?
C46 C47 1.405(2) . ?
C47 C48 1.393(2) . ?
C47 C52 1.510(2) . ?
C48 C49 1.393(2) . ?
C48 H48A 0.9300 . ?
C49 C50 1.382(2) . ?
C49 C53 1.515(2) . ?
C50 C51 1.397(2) . ?
C50 H50A 0.9300 . ?
C51 C54 1.504(2) . ?
C52 H52A 0.9600 . ?
C52 H52B 0.9600 . ?
C52 H52C 0.9600 . ?
C53 H53A 0.9600 . ?
C53 H53B 0.9600 . ?
C53 H53C 0.9600 . ?
C54 H54A 0.9600 . ?
C54 H54B 0.9600 . ?
C54 H54C 0.9600 . ?
C55 C56 1.485(4) . ?
C55 C55 1.517(6) 2_656 ?
C55 H55A 0.9700 . ?
C55 H55B 0.9700 . ?
C56 C57 1.532(4) . ?
C56 H56A 0.9700 . ?
C56 H56B 0.9700 . ?
C57 H57A 0.9600 . ?
C57 H57B 0.9600 . ?
C57 H57C 0.9600 . ?
